data_4129534
loop_
_publ_author_name
'Rupasinghe, Thilini P.'
'Hutchins, Kristin M.'
'Bandaranayake, Bimali S.'
'Ghorai, Suman'
'Karunatilake, Chandana'
'Bu\<car, Dejan-Kre\<simir'
'Swenson, Dale C.'
'Arnold, Mark A.'
'MacGillivray, Leonard R.'
'Tivanski, Alexei V.'

_publ_section_title
;
 Mechanical Properties of a Series of Macro- and Nanodimensional Organic
 Cocrystals Correlate with Atomic Polarizability.
;
_journal_issue 40
_journal_name_full 'Journal of the American Chemical Society'
_journal_page_first 12768
_journal_page_last 12771
_journal_paper_doi 10.1021/jacs.5b07873
_journal_volume 137
_journal_year 2015
_chemical_formula_moiety 'C12 H10 N2, C6 H4 Br2 O2'
_chemical_formula_sum 'C18 H14 Br2 N2 O2'
_chemical_formula_weight 450.13
_chemical_name_common 'BPE.4,6-diBr res'
_chemical_name_systematic
; 
'4,4'-(1,2-ethenediyl)bispyridine 4,6-dibromo-1,3-benzenediol'
;
_space_group_IT_number 2
_space_group_name_Hall '-P 1'
_space_group_name_H-M_alt 'P -1'
_symmetry_cell_setting triclinic
_symmetry_space_group_name_H-M 'P -1'
_atom_sites_solution_hydrogens geom
_atom_sites_solution_primary direct
_atom_sites_solution_secondary difmap
_audit_creation_method SHELXL-97
_cell_angle_alpha 76.877(5)
_cell_angle_beta 71.402(5)
_cell_angle_gamma 65.744(5)
_cell_formula_units_Z 2
_cell_length_a 9.0075(10)
_cell_length_b 10.3117(12)
_cell_length_c 10.8542(12)
_cell_measurement_reflns_used 2724
_cell_measurement_temperature 298(2)
_cell_measurement_theta_max 25.35
_cell_measurement_theta_min 1.00
_cell_volume 865.77(17)
_computing_cell_refinement 'HKL Scalepack (Otwinowski & Minor, 1997)'
_computing_data_collection 'Collect (Nonius BV, 1997-2000)'
_computing_data_reduction 'HKL Denzo, Scalepack (Otwinowski & Minor, 1997)'
_computing_structure_refinement 'SHELXL-97 (Sheldrick, 1997)'
_computing_structure_solution 'SHELXS-97 (Sheldrick, 1990)'
_diffrn_ambient_temperature 298(2)
_diffrn_measured_fraction_theta_full 0.983
_diffrn_measured_fraction_theta_max 0.983
_diffrn_measurement_device_type 'Nonius KappaCCD'
_diffrn_measurement_method 'CCD phi and omega scans'
_diffrn_radiation_monochromator graphite
_diffrn_radiation_source 'fine-focus sealed tube'
_diffrn_radiation_type MoK\a
_diffrn_radiation_wavelength 0.71073
_diffrn_reflns_av_R_equivalents 0.0207
_diffrn_reflns_av_sigmaI/netI 0.0314
_diffrn_reflns_limit_h_max 10
_diffrn_reflns_limit_h_min -10
_diffrn_reflns_limit_k_max 12
_diffrn_reflns_limit_k_min -9
_diffrn_reflns_limit_l_max 12
_diffrn_reflns_limit_l_min -12
_diffrn_reflns_number 4946
_diffrn_reflns_theta_full 25.00
_diffrn_reflns_theta_max 25.00
_diffrn_reflns_theta_min 2.56
_exptl_absorpt_coefficient_mu 4.694
_exptl_absorpt_correction_T_max 0.8345
_exptl_absorpt_correction_T_min 0.4389
_exptl_absorpt_correction_type multi-scan
_exptl_absorpt_process_details 'HKL Scalepack (Otwinowski & Minor, 1997)'
_exptl_crystal_colour colorless
_exptl_crystal_density_diffrn 1.727
_exptl_crystal_density_method 'not measured'
_exptl_crystal_description needle
_exptl_crystal_F_000 444
_exptl_crystal_size_max 0.21
_exptl_crystal_size_mid 0.05
_exptl_crystal_size_min 0.04
_refine_diff_density_max 0.330
_refine_diff_density_min -0.480
_refine_diff_density_rms 0.066
_refine_ls_extinction_method none
_refine_ls_goodness_of_fit_ref 1.042
_refine_ls_hydrogen_treatment constr
_refine_ls_matrix_type full
_refine_ls_number_parameters 219
_refine_ls_number_reflns 3006
_refine_ls_number_restraints 0
_refine_ls_restrained_S_all 1.042
_refine_ls_R_factor_all 0.0427
_refine_ls_R_factor_gt 0.0316
_refine_ls_shift/su_max 0.000
_refine_ls_shift/su_mean 0.000
_refine_ls_structure_factor_coef Fsqd
_refine_ls_weighting_details 'calc w=1/[\s^2^(Fo^2^)+(0.0402P)^2^+0.4840P] where P=(Fo^2^+2Fc^2^)/3'
_refine_ls_weighting_scheme calc
_refine_ls_wR_factor_gt 0.0766
_refine_ls_wR_factor_ref 0.0810
_reflns_number_gt 2499
_reflns_number_total 3006
_reflns_threshold_expression >2sigma(I)
_cod_data_source_file ja5b07873_si_002.cif
_cod_data_source_block mcg1090
_cod_original_sg_symbol_H-M P-1
_cod_database_code 4129534

loop_
_symmetry_equiv_pos_as_xyz
'x, y, z'
'-x, -y, -z'

loop_
_atom_site_label
_atom_site_type_symbol
_atom_site_fract_x
_atom_site_fract_y
_atom_site_fract_z
_atom_site_U_iso_or_equiv
_atom_site_adp_type
_atom_site_occupancy
_atom_site_symmetry_multiplicity
_atom_site_calc_flag
_atom_site_refinement_flags
Br1 Br 0.34723(4) 0.38432(4) 0.22068(3) 0.05209(13) Uani 1 1 d .
Br2 Br 0.82292(4) 0.40166(4) 0.44639(3) 0.05556(14) Uani 1 1 d .
O1 O 1.0576(3) 0.3073(3) 0.1874(2) 0.0650(7) Uani 1 1 d .
H1O H 1.1222 0.2759 0.1191 0.098 Uiso 1 1 calc R
C14 C 0.8591(4) 0.2996(4) 0.0883(3) 0.0457(8) Uani 1 1 d .
H14 H 0.9429 0.2725 0.0121 0.055 Uiso 1 1 calc R
C17 C 0.6093(4) 0.3844(3) 0.3114(3) 0.0398(7) Uani 1 1 d .
H17 H 0.5250 0.4128 0.3870 0.048 Uiso 1 1 calc R
C15 C 0.6974(4) 0.3140(3) 0.0949(3) 0.0402(7) Uani 1 1 d .
C16 C 0.5715(4) 0.3587(3) 0.2085(3) 0.0390(7) Uani 1 1 d .
C18 C 0.7718(4) 0.3682(3) 0.3031(3) 0.0398(7) Uani 1 1 d .
C13 C 0.9008(4) 0.3238(4) 0.1907(3) 0.0440(7) Uani 1 1 d .
N1 N -0.0699(4) 0.1948(3) 0.7879(3) 0.0578(8) Uani 1 1 d .
C11 C 0.6323(4) -0.2823(4) 0.1121(3) 0.0538(9) Uani 1 1 d .
H11 H 0.6538 -0.3703 0.0875 0.065 Uiso 1 1 calc R
C9 C 0.5659(4) -0.0281(4) 0.1866(3) 0.0541(9) Uani 1 1 d .
H9 H 0.5465 0.0606 0.2085 0.065 Uiso 1 1 calc R
C3 C 0.1829(4) 0.0930(3) 0.5645(3) 0.0443(8) Uani 1 1 d .
N2 N 0.7178(3) -0.2033(3) 0.0350(3) 0.0509(7) Uani 1 1 d .
C12 C 0.5135(4) -0.2411(4) 0.2266(3) 0.0521(9) Uani 1 1 d .
H12 H 0.4565 -0.3006 0.2767 0.063 Uiso 1 1 calc R
C1 C 0.0304(4) 0.2649(4) 0.7188(3) 0.0557(9) Uani 1 1 d .
H1 H 0.0155 0.3494 0.7466 0.067 Uiso 1 1 calc R
C8 C 0.4783(4) -0.1121(3) 0.2675(3) 0.0428(7) Uani 1 1 d .
C5 C -0.0440(5) 0.0740(4) 0.7458(3) 0.0646(10) Uani 1 1 d .
H5 H -0.1130 0.0232 0.7930 0.078 Uiso 1 1 calc R
C4 C 0.0781(5) 0.0192(4) 0.6370(3) 0.0584(10) Uani 1 1 d .
H4 H 0.0904 -0.0659 0.6121 0.070 Uiso 1 1 calc R
C2 C 0.1562(4) 0.2186(4) 0.6076(3) 0.0521(8) Uani 1 1 d .
H2 H 0.2226 0.2721 0.5620 0.063 Uiso 1 1 calc R
C10 C 0.6826(5) -0.0780(4) 0.0726(3) 0.0594(10) Uani 1 1 d .
H10 H 0.7398 -0.0201 0.0191 0.071 Uiso 1 1 calc R
C7 C 0.3532(4) -0.0696(4) 0.3912(3) 0.0484(8) Uani 1 1 d .
H7 H 0.2970 -0.1312 0.4366 0.058 Uiso 1 1 calc R
C6 C 0.3132(4) 0.0466(4) 0.4437(3) 0.0509(8) Uani 1 1 d .
H6 H 0.3732 0.1058 0.4002 0.061 Uiso 1 1 calc R
O2 O 0.6568(3) 0.2865(3) -0.0034(2) 0.0528(6) Uani 1 1 d .
H2O H 0.7402 0.2651 -0.0652 0.079 Uiso 1 1 calc R

loop_
_atom_site_aniso_label
_atom_site_aniso_U_11
_atom_site_aniso_U_22
_atom_site_aniso_U_33
_atom_site_aniso_U_23
_atom_site_aniso_U_13
_atom_site_aniso_U_12
Br1 0.03441(19) 0.0631(2) 0.0541(2) -0.01483(16) -0.00006(15) -0.01740(16)
Br2 0.0536(2) 0.0755(3) 0.0410(2) -0.02282(17) -0.00378(16) -0.02471(19)
O1 0.0335(13) 0.115(2) 0.0492(14) -0.0369(14) 0.0055(11) -0.0275(14)
C14 0.0332(17) 0.064(2) 0.0351(16) -0.0216(15) 0.0070(13) -0.0159(16)
C17 0.0336(16) 0.0412(17) 0.0340(16) -0.0134(13) 0.0073(13) -0.0106(14)
C15 0.0389(17) 0.0469(18) 0.0336(16) -0.0132(13) -0.0013(13) -0.0161(14)
C16 0.0296(15) 0.0428(17) 0.0389(16) -0.0100(13) 0.0017(13) -0.0128(13)
C18 0.0385(17) 0.0443(18) 0.0317(15) -0.0135(13) 0.0014(13) -0.0131(14)
C13 0.0332(17) 0.057(2) 0.0381(17) -0.0165(14) 0.0023(13) -0.0157(15)
N1 0.0507(18) 0.072(2) 0.0380(15) -0.0233(14) 0.0031(13) -0.0123(16)
C11 0.046(2) 0.058(2) 0.052(2) -0.0268(17) 0.0018(16) -0.0135(17)
C9 0.056(2) 0.047(2) 0.0457(19) -0.0161(15) 0.0106(16) -0.0181(17)
C3 0.0427(19) 0.0455(19) 0.0322(16) -0.0111(14) 0.0012(14) -0.0086(15)
N2 0.0377(15) 0.0669(19) 0.0406(15) -0.0206(14) 0.0050(12) -0.0156(14)
C12 0.049(2) 0.055(2) 0.0448(18) -0.0163(16) 0.0082(15) -0.0211(17)
C1 0.050(2) 0.064(2) 0.048(2) -0.0249(17) -0.0057(17) -0.0117(18)
C8 0.0362(17) 0.0463(19) 0.0346(16) -0.0103(14) 0.0019(13) -0.0093(14)
C5 0.064(2) 0.071(3) 0.044(2) -0.0151(18) 0.0133(17) -0.027(2)
C4 0.066(2) 0.050(2) 0.0433(19) -0.0145(16) 0.0103(17) -0.0193(18)
C2 0.049(2) 0.060(2) 0.0419(18) -0.0133(16) -0.0023(15) -0.0167(17)
C10 0.058(2) 0.064(2) 0.046(2) -0.0128(17) 0.0126(17) -0.0285(19)
C7 0.0453(19) 0.050(2) 0.0402(17) -0.0106(15) 0.0073(14) -0.0183(16)
C6 0.053(2) 0.052(2) 0.0385(17) -0.0098(15) 0.0057(15) -0.0198(17)
O2 0.0435(13) 0.0782(17) 0.0399(12) -0.0242(12) 0.0025(10) -0.0261(13)

loop_
_atom_type_symbol
_atom_type_description
_atom_type_scat_dispersion_real
_atom_type_scat_dispersion_imag
_atom_type_scat_source
C C 0.0033 0.0016 'International Tables Vol C Tables 4.2.6.8 and 6.1.1.4'
H H 0.0000 0.0000 'International Tables Vol C Tables 4.2.6.8 and 6.1.1.4'
N N 0.0061 0.0033 'International Tables Vol C Tables 4.2.6.8 and 6.1.1.4'
O O 0.0106 0.0060 'International Tables Vol C Tables 4.2.6.8 and 6.1.1.4'
Br Br -0.2901 2.4595 'International Tables Vol C Tables 4.2.6.8 and 6.1.1.4'

loop_
_geom_angle_atom_site_label_1
_geom_angle_atom_site_label_2
_geom_angle_atom_site_label_3
_geom_angle
C13 O1 H1O 109.5
C15 C14 C13 122.4(3)
C15 C14 H14 118.8
C13 C14 H14 118.8
C16 C17 C18 120.3(3)
C16 C17 H17 119.9
C18 C17 H17 119.9
O2 C15 C14 122.7(3)
O2 C15 C16 119.1(3)
C14 C15 C16 118.2(3)
C17 C16 C15 120.6(3)
C17 C16 Br1 119.6(2)
C15 C16 Br1 119.8(2)
C17 C18 C13 120.7(3)
C17 C18 Br2 119.9(2)
C13 C18 Br2 119.4(2)
O1 C13 C14 123.3(3)
O1 C13 C18 118.8(3)
C14 C13 C18 117.8(3)
C1 N1 C5 116.7(3)
N2 C11 C12 123.5(3)
N2 C11 H11 118.3
C12 C11 H11 118.3
C10 C9 C8 119.0(3)
C10 C9 H9 120.5
C8 C9 H9 120.5
C2 C3 C4 116.9(3)
C2 C3 C6 119.7(3)
C4 C3 C6 123.4(3)
C11 N2 C10 116.5(3)
C11 C12 C8 120.4(3)
C11 C12 H12 119.8
C8 C12 H12 119.8
N1 C1 C2 123.3(3)
N1 C1 H1 118.4
C2 C1 H1 118.4
C12 C8 C9 116.5(3)
C12 C8 C7 120.2(3)
C9 C8 C7 123.3(3)
N1 C5 C4 124.2(4)
N1 C5 H5 117.9
C4 C5 H5 117.9
C5 C4 C3 119.1(3)
C5 C4 H4 120.5
C3 C4 H4 120.5
C3 C2 C1 119.9(3)
C3 C2 H2 120.1
C1 C2 H2 120.1
N2 C10 C9 124.1(3)
N2 C10 H10 118.0
C9 C10 H10 118.0
C6 C7 C8 126.3(3)
C6 C7 H7 116.8
C8 C7 H7 116.8
C7 C6 C3 126.6(3)
C7 C6 H6 116.7
C3 C6 H6 116.7
C15 O2 H2O 109.5

loop_
_geom_bond_atom_site_label_1
_geom_bond_atom_site_label_2
_geom_bond_distance
Br1 C16 1.891(3)
Br2 C18 1.892(3)
O1 C13 1.340(4)
O1 H1O 0.8200
C14 C15 1.382(4)
C14 C13 1.382(4)
C14 H14 0.9300
C17 C16 1.372(4)
C17 C18 1.378(4)
C17 H17 0.9300
C15 O2 1.350(4)
C15 C16 1.398(4)
C18 C13 1.401(4)
N1 C1 1.327(5)
N1 C5 1.329(5)
C11 N2 1.324(4)
C11 C12 1.374(4)
C11 H11 0.9300
C9 C10 1.384(5)
C9 C8 1.385(4)
C9 H9 0.9300
C3 C2 1.379(5)
C3 C4 1.391(5)
C3 C6 1.473(4)
N2 C10 1.325(5)
C12 C8 1.378(5)
C12 H12 0.9300
C1 C2 1.383(5)
C1 H1 0.9300
C8 C7 1.470(4)
C5 C4 1.374(5)
C5 H5 0.9300
C4 H4 0.9300
C2 H2 0.9300
C10 H10 0.9300
C7 C6 1.309(5)
C7 H7 0.9300
C6 H6 0.9300
O2 H2O 0.8200
